data_4325765
loop_
_publ_author_name
'Saroj L. Samal'
'John D. Corbett'

_publ_section_title
;
 Relativistic Effects and Gold Site Distributions: Synthesis, Structure,
 and Bonding in a Polar Intermetallic Na6Cd16Au7
;
_journal_name_full 'Inorganic Chemistry'
_journal_page_first 7033
_journal_page_last 7039
_journal_paper_doi 10.1021/ic200501h
_journal_volume 50
_journal_year 2011
_chemical_formula_sum 'Au1.167 Cd2.667 Na'
_chemical_formula_weight 552.52
_chemical_name_systematic
; 
 ? 
;
_space_group_IT_number 225
_symmetry_cell_setting cubic
_symmetry_space_group_name_Hall '-F 4 2 3'
_symmetry_space_group_name_H-M 'F m -3 m'
_atom_sites_solution_primary direct
_atom_sites_solution_secondary difmap
_audit_creation_method SHELXL-97
_cell_angle_alpha 90.00
_cell_angle_beta 90.00
_cell_angle_gamma 90.00
_cell_formula_units_Z 24
_cell_length_a 13.5890(16)
_cell_length_b 13.5890(16)
_cell_length_c 13.5890(16)
_cell_measurement_reflns_used 200
_cell_measurement_temperature 293(2)
_cell_measurement_theta_max 28.27
_cell_measurement_theta_min 2.60
_cell_volume 2509.4(5)
_computing_structure_refinement 'SHELXL-97 (Sheldrick, 1997)'
_computing_structure_solution 'SHELXS-97 (Sheldrick, 1990)'
_diffrn_ambient_temperature 293(2)
_diffrn_measured_fraction_theta_full 1.000
_diffrn_measured_fraction_theta_max 1.000
_diffrn_radiation_monochromator graphite
_diffrn_radiation_source 'fine-focus sealed tube'
_diffrn_radiation_type MoK\a
_diffrn_radiation_wavelength 0.71073
_diffrn_reflns_av_R_equivalents 0.0455
_diffrn_reflns_av_sigmaI/netI 0.0153
_diffrn_reflns_limit_h_max 17
_diffrn_reflns_limit_h_min -18
_diffrn_reflns_limit_k_max 17
_diffrn_reflns_limit_k_min -17
_diffrn_reflns_limit_l_max 18
_diffrn_reflns_limit_l_min -18
_diffrn_reflns_number 5563
_diffrn_reflns_theta_full 28.27
_diffrn_reflns_theta_max 28.27
_diffrn_reflns_theta_min 2.60
_exptl_absorpt_coefficient_mu 54.050
_exptl_absorpt_correction_T_max 0.11
_exptl_absorpt_correction_T_min 0.08
_exptl_absorpt_correction_type empirical
_exptl_absorpt_process_details SADABS
_exptl_crystal_colour metallic
_exptl_crystal_density_diffrn 8.775
_exptl_crystal_description irregular
_exptl_crystal_F_000 5548
_exptl_crystal_size_max 0.05
_exptl_crystal_size_mid 0.04
_exptl_crystal_size_min 0.03
_refine_diff_density_max 3.512
_refine_diff_density_min -0.879
_refine_diff_density_rms 0.214
_refine_ls_extinction_coef 0.000183(8)
_refine_ls_extinction_expression Fc^*^=kFc[1+0.001xFc^2^\l^3^/sin(2\q)]^-1/4^
_refine_ls_extinction_method SHELXL
_refine_ls_goodness_of_fit_ref 0.866
_refine_ls_matrix_type full
_refine_ls_number_parameters 15
_refine_ls_number_reflns 200
_refine_ls_number_restraints 0
_refine_ls_restrained_S_all 0.866
_refine_ls_R_factor_all 0.0187
_refine_ls_R_factor_gt 0.0187
_refine_ls_shift/su_max 0.000
_refine_ls_shift/su_mean 0.000
_refine_ls_structure_factor_coef Fsqd
_refine_ls_weighting_details 'calc w=1/[\s^2^(Fo^2^)+(0.0388P)^2^+2584.7004P] where P=(Fo^2^+2Fc^2^)/3'
_refine_ls_weighting_scheme calc
_refine_ls_wR_factor_gt 0.0418
_refine_ls_wR_factor_ref 0.0418
_reflns_number_gt 200
_reflns_number_total 200
_reflns_threshold_expression >2sigma(I)
_cod_data_source_file ic200501h_si_002.cif
_cod_data_source_block s25bx1
_cod_database_code 4325765

loop_
_symmetry_equiv_pos_as_xyz
'x, y, z'
'-x, -y, z'
'-x, y, -z'
'x, -y, -z'
'z, x, y'
'z, -x, -y'
'-z, -x, y'
'-z, x, -y'
'y, z, x'
'-y, z, -x'
'y, -z, -x'
'-y, -z, x'
'y, x, -z'
'-y, -x, -z'
'y, -x, z'
'-y, x, z'
'x, z, -y'
'-x, z, y'
'-x, -z, -y'
'x, -z, y'
'z, y, -x'
'z, -y, x'
'-z, y, x'
'-z, -y, -x'
'x, y+1/2, z+1/2'
'-x, -y+1/2, z+1/2'
'-x, y+1/2, -z+1/2'
'x, -y+1/2, -z+1/2'
'z, x+1/2, y+1/2'
'z, -x+1/2, -y+1/2'
'-z, -x+1/2, y+1/2'
'-z, x+1/2, -y+1/2'
'y, z+1/2, x+1/2'
'-y, z+1/2, -x+1/2'
'y, -z+1/2, -x+1/2'
'-y, -z+1/2, x+1/2'
'y, x+1/2, -z+1/2'
'-y, -x+1/2, -z+1/2'
'y, -x+1/2, z+1/2'
'-y, x+1/2, z+1/2'
'x, z+1/2, -y+1/2'
'-x, z+1/2, y+1/2'
'-x, -z+1/2, -y+1/2'
'x, -z+1/2, y+1/2'
'z, y+1/2, -x+1/2'
'z, -y+1/2, x+1/2'
'-z, y+1/2, x+1/2'
'-z, -y+1/2, -x+1/2'
'x+1/2, y, z+1/2'
'-x+1/2, -y, z+1/2'
'-x+1/2, y, -z+1/2'
'x+1/2, -y, -z+1/2'
'z+1/2, x, y+1/2'
'z+1/2, -x, -y+1/2'
'-z+1/2, -x, y+1/2'
'-z+1/2, x, -y+1/2'
'y+1/2, z, x+1/2'
'-y+1/2, z, -x+1/2'
'y+1/2, -z, -x+1/2'
'-y+1/2, -z, x+1/2'
'y+1/2, x, -z+1/2'
'-y+1/2, -x, -z+1/2'
'y+1/2, -x, z+1/2'
'-y+1/2, x, z+1/2'
'x+1/2, z, -y+1/2'
'-x+1/2, z, y+1/2'
'-x+1/2, -z, -y+1/2'
'x+1/2, -z, y+1/2'
'z+1/2, y, -x+1/2'
'z+1/2, -y, x+1/2'
'-z+1/2, y, x+1/2'
'-z+1/2, -y, -x+1/2'
'x+1/2, y+1/2, z'
'-x+1/2, -y+1/2, z'
'-x+1/2, y+1/2, -z'
'x+1/2, -y+1/2, -z'
'z+1/2, x+1/2, y'
'z+1/2, -x+1/2, -y'
'-z+1/2, -x+1/2, y'
'-z+1/2, x+1/2, -y'
'y+1/2, z+1/2, x'
'-y+1/2, z+1/2, -x'
'y+1/2, -z+1/2, -x'
'-y+1/2, -z+1/2, x'
'y+1/2, x+1/2, -z'
'-y+1/2, -x+1/2, -z'
'y+1/2, -x+1/2, z'
'-y+1/2, x+1/2, z'
'x+1/2, z+1/2, -y'
'-x+1/2, z+1/2, y'
'-x+1/2, -z+1/2, -y'
'x+1/2, -z+1/2, y'
'z+1/2, y+1/2, -x'
'z+1/2, -y+1/2, x'
'-z+1/2, y+1/2, x'
'-z+1/2, -y+1/2, -x'
'-x, -y, -z'
'x, y, -z'
'x, -y, z'
'-x, y, z'
'-z, -x, -y'
'-z, x, y'
'z, x, -y'
'z, -x, y'
'-y, -z, -x'
'y, -z, x'
'-y, z, x'
'y, z, -x'
'-y, -x, z'
'y, x, z'
'-y, x, -z'
'y, -x, -z'
'-x, -z, y'
'x, -z, -y'
'x, z, y'
'-x, z, -y'
'-z, -y, x'
'-z, y, -x'
'z, -y, -x'
'z, y, x'
'-x, -y+1/2, -z+1/2'
'x, y+1/2, -z+1/2'
'x, -y+1/2, z+1/2'
'-x, y+1/2, z+1/2'
'-z, -x+1/2, -y+1/2'
'-z, x+1/2, y+1/2'
'z, x+1/2, -y+1/2'
'z, -x+1/2, y+1/2'
'-y, -z+1/2, -x+1/2'
'y, -z+1/2, x+1/2'
'-y, z+1/2, x+1/2'
'y, z+1/2, -x+1/2'
'-y, -x+1/2, z+1/2'
'y, x+1/2, z+1/2'
'-y, x+1/2, -z+1/2'
'y, -x+1/2, -z+1/2'
'-x, -z+1/2, y+1/2'
'x, -z+1/2, -y+1/2'
'x, z+1/2, y+1/2'
'-x, z+1/2, -y+1/2'
'-z, -y+1/2, x+1/2'
'-z, y+1/2, -x+1/2'
'z, -y+1/2, -x+1/2'
'z, y+1/2, x+1/2'
'-x+1/2, -y, -z+1/2'
'x+1/2, y, -z+1/2'
'x+1/2, -y, z+1/2'
'-x+1/2, y, z+1/2'
'-z+1/2, -x, -y+1/2'
'-z+1/2, x, y+1/2'
'z+1/2, x, -y+1/2'
'z+1/2, -x, y+1/2'
'-y+1/2, -z, -x+1/2'
'y+1/2, -z, x+1/2'
'-y+1/2, z, x+1/2'
'y+1/2, z, -x+1/2'
'-y+1/2, -x, z+1/2'
'y+1/2, x, z+1/2'
'-y+1/2, x, -z+1/2'
'y+1/2, -x, -z+1/2'
'-x+1/2, -z, y+1/2'
'x+1/2, -z, -y+1/2'
'x+1/2, z, y+1/2'
'-x+1/2, z, -y+1/2'
'-z+1/2, -y, x+1/2'
'-z+1/2, y, -x+1/2'
'z+1/2, -y, -x+1/2'
'z+1/2, y, x+1/2'
'-x+1/2, -y+1/2, -z'
'x+1/2, y+1/2, -z'
'x+1/2, -y+1/2, z'
'-x+1/2, y+1/2, z'
'-z+1/2, -x+1/2, -y'
'-z+1/2, x+1/2, y'
'z+1/2, x+1/2, -y'
'z+1/2, -x+1/2, y'
'-y+1/2, -z+1/2, -x'
'y+1/2, -z+1/2, x'
'-y+1/2, z+1/2, x'
'y+1/2, z+1/2, -x'
'-y+1/2, -x+1/2, z'
'y+1/2, x+1/2, z'
'-y+1/2, x+1/2, -z'
'y+1/2, -x+1/2, -z'
'-x+1/2, -z+1/2, y'
'x+1/2, -z+1/2, -y'
'x+1/2, z+1/2, y'
'-x+1/2, z+1/2, -y'
'-z+1/2, -y+1/2, x'
'-z+1/2, y+1/2, -x'
'z+1/2, -y+1/2, -x'
'z+1/2, y+1/2, x'

loop_
_atom_site_label
_atom_site_type_symbol
_atom_site_fract_x
_atom_site_fract_y
_atom_site_fract_z
_atom_site_U_iso_or_equiv
_atom_site_adp_type
_atom_site_occupancy
_atom_site_symmetry_multiplicity
_atom_site_calc_flag
_atom_site_refinement_flags
Au1 Au 0.5000 0.0000 0.0000 0.0122(3) Uani 1 48 d S
Au2 Au 0.2500 0.2500 0.0000 0.0165(2) Uani 1 8 d S
Cd3 Cd 0.38128(4) 0.11872(4) 0.11872(4) 0.0160(3) Uani 1 6 d S
Cd4 Cd 0.33592(5) 0.33592(5) 0.16408(5) 0.0173(3) Uani 1 6 d S
Na5 Na 0.2080(7) 0.0000 0.0000 0.0255(15) Uani 1 8 d S

loop_
_atom_site_aniso_label
_atom_site_aniso_U_11
_atom_site_aniso_U_22
_atom_site_aniso_U_33
_atom_site_aniso_U_23
_atom_site_aniso_U_13
_atom_site_aniso_U_12
Au1 0.0122(3) 0.0122(3) 0.0122(3) 0.000 0.000 0.000
Au2 0.0194(3) 0.0194(3) 0.0107(3) 0.000 0.000 0.0000(2)
Cd3 0.0160(3) 0.0160(3) 0.0160(3) -0.0021(2) 0.0021(2) 0.0021(2)
Cd4 0.0173(3) 0.0173(3) 0.0173(3) -0.0038(2) -0.0038(2) 0.0038(2)
Na5 0.043(5) 0.017(2) 0.017(2) 0.000 0.000 0.000

loop_
_atom_type_symbol
_atom_type_description
_atom_type_scat_dispersion_real
_atom_type_scat_dispersion_imag
_atom_type_scat_source
Na Na 0.0362 0.0249 'International Tables Vol C Tables 4.2.6.8 and 6.1.1.4'
Cd Cd -0.8075 1.2024 'International Tables Vol C Tables 4.2.6.8 and 6.1.1.4'
Au Au -2.0133 8.8022 'International Tables Vol C Tables 4.2.6.8 and 6.1.1.4'

loop_
_geom_angle_atom_site_label_1
_geom_angle_atom_site_label_2
_geom_angle_atom_site_label_3
_geom_angle
_geom_angle_site_symmetry_1
_geom_angle_site_symmetry_3
Cd3 Au1 Cd3 180.00(4) 100_655 4
Cd3 Au1 Cd3 109.5 100_655 97_655
Cd3 Au1 Cd3 70.5 4 97_655
Cd3 Au1 Cd3 70.5 100_655 2_655
Cd3 Au1 Cd3 109.5 4 2_655
Cd3 Au1 Cd3 70.5 97_655 2_655
Cd3 Au1 Cd3 70.5 100_655 3_655
Cd3 Au1 Cd3 109.5 4 3_655
Cd3 Au1 Cd3 70.5 97_655 3_655
Cd3 Au1 Cd3 109.5 2_655 3_655
Cd3 Au1 Cd3 70.5 100_655 .
Cd3 Au1 Cd3 109.5 4 .
Cd3 Au1 Cd3 180.00(4) 97_655 .
Cd3 Au1 Cd3 109.5 2_655 .
Cd3 Au1 Cd3 109.5 3_655 .
Cd3 Au1 Cd3 109.5 100_655 99
Cd3 Au1 Cd3 70.5 4 99
Cd3 Au1 Cd3 109.5 97_655 99
Cd3 Au1 Cd3 70.5 2_655 99
Cd3 Au1 Cd3 180.000(19) 3_655 99
Cd3 Au1 Cd3 70.5 . 99
Cd3 Au1 Cd3 109.5 100_655 98
Cd3 Au1 Cd3 70.5 4 98
Cd3 Au1 Cd3 109.5 97_655 98
Cd3 Au1 Cd3 180.000(19) 2_655 98
Cd3 Au1 Cd3 70.5 3_655 98
Cd3 Au1 Cd3 70.5 . 98
Cd3 Au1 Cd3 109.5 99 98
Cd4 Au2 Cd4 180.000(8) . 169
Cd4 Au2 Cd4 106.95(5) . 98
Cd4 Au2 Cd4 73.05(4) 169 98
Cd4 Au2 Cd4 73.05(5) . 74
Cd4 Au2 Cd4 106.95(5) 169 74
Cd4 Au2 Cd4 180.00(3) 98 74
Cd4 Au2 Cd3 115.653(15) . 98
Cd4 Au2 Cd3 64.347(15) 169 98
Cd4 Au2 Cd3 64.347(15) 98 98
Cd4 Au2 Cd3 115.653(15) 74 98
Cd4 Au2 Cd3 64.347(15) . .
Cd4 Au2 Cd3 115.653(15) 169 .
Cd4 Au2 Cd3 115.653(15) 98 .
Cd4 Au2 Cd3 64.347(15) 74 .
Cd3 Au2 Cd3 65.19(3) 98 .
Cd4 Au2 Cd3 115.653(15) . 169
Cd4 Au2 Cd3 64.347(15) 169 169
Cd4 Au2 Cd3 64.347(15) 98 169
Cd4 Au2 Cd3 115.653(15) 74 169
Cd3 Au2 Cd3 114.81(3) 98 169
Cd3 Au2 Cd3 180.000(18) . 169
Cd4 Au2 Cd3 64.347(15) . 74
Cd4 Au2 Cd3 115.653(15) 169 74
Cd4 Au2 Cd3 115.653(15) 98 74
Cd4 Au2 Cd3 64.347(15) 74 74
Cd3 Au2 Cd3 180.000(18) 98 74
Cd3 Au2 Cd3 114.81(3) . 74
Cd3 Au2 Cd3 65.19(3) 169 74
Cd4 Au2 Na5 61.00(6) . 173
Cd4 Au2 Na5 119.00(6) 169 173
Cd4 Au2 Na5 61.00(6) 98 173
Cd4 Au2 Na5 119.00(6) 74 173
Cd3 Au2 Na5 60.74(12) 98 173
Cd3 Au2 Na5 60.74(12) . 173
Cd3 Au2 Na5 119.26(12) 169 173
Cd3 Au2 Na5 119.26(12) 74 173
Cd4 Au2 Na5 61.00(6) . 169
Cd4 Au2 Na5 119.00(6) 169 169
Cd4 Au2 Na5 61.00(6) 98 169
Cd4 Au2 Na5 119.00(6) 74 169
Cd3 Au2 Na5 119.26(12) 98 169
Cd3 Au2 Na5 119.26(12) . 169
Cd3 Au2 Na5 60.74(12) 169 169
Cd3 Au2 Na5 60.74(12) 74 169
Na5 Au2 Na5 70.9(3) 173 169
Cd4 Au2 Na5 119.00(6) . .
Cd4 Au2 Na5 61.00(6) 169 .
Cd4 Au2 Na5 119.00(6) 98 .
Cd4 Au2 Na5 61.00(6) 74 .
Cd3 Au2 Na5 60.74(12) 98 .
Cd3 Au2 Na5 60.74(12) . .
Cd3 Au2 Na5 119.26(12) 169 .
Cd3 Au2 Na5 119.26(12) 74 .
Na5 Au2 Na5 109.1(3) 173 .
Na5 Au2 Na5 180.0 169 .
Cd4 Au2 Na5 119.00(6) . 5
Cd4 Au2 Na5 61.00(6) 169 5
Cd4 Au2 Na5 119.00(6) 98 5
Cd4 Au2 Na5 61.00(6) 74 5
Cd3 Au2 Na5 119.26(12) 98 5
Cd3 Au2 Na5 119.26(12) . 5
Cd3 Au2 Na5 60.74(12) 169 5
Cd3 Au2 Na5 60.74(12) 74 5
Na5 Au2 Na5 180.0(3) 173 5
Na5 Au2 Na5 109.1(3) 169 5
Na5 Au2 Na5 70.9(3) . 5
Au1 Cd3 Au2 112.139(17) . 79
Au1 Cd3 Au2 112.139(17) . .
Au2 Cd3 Au2 106.677(19) 79 .
Au1 Cd3 Au2 112.139(17) . 9
Au2 Cd3 Au2 106.677(19) 79 9
Au2 Cd3 Au2 106.677(19) . 9
Au1 Cd3 Cd4 141.72(2) . .
Au2 Cd3 Cd4 54.356(12) 79 .
Au2 Cd3 Cd4 54.356(12) . .
Au2 Cd3 Cd4 106.14(3) 9 .
Au1 Cd3 Cd4 141.72(2) . 28
Au2 Cd3 Cd4 54.356(12) 79 28
Au2 Cd3 Cd4 106.14(3) . 28
Au2 Cd3 Cd4 54.356(12) 9 28
Cd4 Cd3 Cd4 64.90(4) . 28
Au1 Cd3 Cd4 141.72(2) . 74
Au2 Cd3 Cd4 106.14(3) 79 74
Au2 Cd3 Cd4 54.356(12) . 74
Au2 Cd3 Cd4 54.356(12) 9 74
Cd4 Cd3 Cd4 64.90(4) . 74
Cd4 Cd3 Cd4 64.90(4) 28 74
Au1 Cd3 Cd3 54.7 . 100_655
Au2 Cd3 Cd3 57.403(17) 79 100_655
Au2 Cd3 Cd3 126.564(8) . 100_655
Au2 Cd3 Cd3 126.564(8) 9 100_655
Cd4 Cd3 Cd3 101.553(15) . 100_655
Cd4 Cd3 Cd3 101.553(15) 28 100_655
Cd4 Cd3 Cd3 163.55(2) 74 100_655
Au1 Cd3 Cd3 54.7 . 98
Au2 Cd3 Cd3 126.564(8) 79 98
Au2 Cd3 Cd3 57.403(17) . 98
Au2 Cd3 Cd3 126.564(8) 9 98
Cd4 Cd3 Cd3 101.553(15) . 98
Cd4 Cd3 Cd3 163.55(2) 28 98
Cd4 Cd3 Cd3 101.553(15) 74 98
Cd3 Cd3 Cd3 90.0 100_655 98
Au1 Cd3 Cd3 54.7 . 99
Au2 Cd3 Cd3 126.564(8) 79 99
Au2 Cd3 Cd3 126.564(8) . 99
Au2 Cd3 Cd3 57.403(17) 9 99
Cd4 Cd3 Cd3 163.55(2) . 99
Cd4 Cd3 Cd3 101.553(15) 28 99
Cd4 Cd3 Cd3 101.553(15) 74 99
Cd3 Cd3 Cd3 90.0 100_655 99
Cd3 Cd3 Cd3 90.0 98 99
Au1 Cd3 Na5 81.17(11) . .
Au2 Cd3 Na5 166.69(11) 79 .
Au2 Cd3 Na5 66.43(5) . .
Au2 Cd3 Na5 66.43(5) 9 .
Cd4 Cd3 Na5 115.25(9) . .
Cd4 Cd3 Na5 115.25(9) 28 .
Cd4 Cd3 Na5 60.55(11) 74 .
Cd3 Cd3 Na5 135.91(11) 100_655 .
Cd3 Cd3 Na5 60.53(6) 98 .
Cd3 Cd3 Na5 60.53(6) 99 .
Au1 Cd3 Na5 81.17(11) . 153
Au2 Cd3 Na5 66.43(5) 79 153
Au2 Cd3 Na5 166.69(11) . 153
Au2 Cd3 Na5 66.43(5) 9 153
Cd4 Cd3 Na5 115.25(9) . 153
Cd4 Cd3 Na5 60.55(11) 28 153
Cd4 Cd3 Na5 115.25(9) 74 153
Cd3 Cd3 Na5 60.53(6) 100_655 153
Cd3 Cd3 Na5 135.91(11) 98 153
Cd3 Cd3 Na5 60.53(6) 99 153
Na5 Cd3 Na5 117.69(6) . 153
Au2 Cd4 Au2 119.952(2) . 79
Au2 Cd4 Au2 119.952(2) . 35
Au2 Cd4 Au2 119.952(2) 79 35
Au2 Cd4 Cd3 159.93(4) . 28
Au2 Cd4 Cd3 61.297(5) 79 28
Au2 Cd4 Cd3 61.297(5) 35 28
Au2 Cd4 Cd3 61.297(5) . .
Au2 Cd4 Cd3 61.297(5) 79 .
Au2 Cd4 Cd3 159.93(4) 35 .
Cd3 Cd4 Cd3 110.12(2) 28 .
Au2 Cd4 Cd3 61.297(5) . 74
Au2 Cd4 Cd3 159.93(4) 79 74
Au2 Cd4 Cd3 61.297(5) 35 74
Cd3 Cd4 Cd3 110.12(2) 28 74
Cd3 Cd4 Cd3 110.12(2) . 74
Au2 Cd4 Na5 137.24(16) . 81
Au2 Cd4 Na5 69.87(6) 79 81
Au2 Cd4 Na5 69.87(6) 35 81
Cd3 Cd4 Na5 62.83(16) 28 81
Cd3 Cd4 Na5 124.36(2) . 81
Cd3 Cd4 Na5 124.36(2) 74 81
Au2 Cd4 Na5 69.87(6) . 173
Au2 Cd4 Na5 69.87(6) 79 173
Au2 Cd4 Na5 137.24(16) 35 173
Cd3 Cd4 Na5 124.36(2) 28 173
Cd3 Cd4 Na5 62.83(16) . 173
Cd3 Cd4 Na5 124.36(2) 74 173
Na5 Cd4 Na5 77.0(2) 81 173
Au2 Cd4 Na5 69.87(6) . 169
Au2 Cd4 Na5 137.24(16) 79 169
Au2 Cd4 Na5 69.87(6) 35 169
Cd3 Cd4 Na5 124.36(2) 28 169
Cd3 Cd4 Na5 124.36(2) . 169
Cd3 Cd4 Na5 62.83(16) 74 169
Na5 Cd4 Na5 77.0(2) 81 169
Na5 Cd4 Na5 77.0(2) 173 169
Au2 Cd4 Cd4 53.48(2) . 74
Au2 Cd4 Cd4 105.704(19) 79 74
Au2 Cd4 Cd4 105.704(19) 35 74
Cd3 Cd4 Cd4 106.45(2) 28 74
Cd3 Cd4 Cd4 57.552(18) . 74
Cd3 Cd4 Cd4 57.552(18) 74 74
Na5 Cd4 Cd4 169.28(16) 81 74
Na5 Cd4 Cd4 111.09(13) 173 74
Na5 Cd4 Cd4 111.09(13) 169 74
Au2 Cd4 Cd4 105.704(19) . 28
Au2 Cd4 Cd4 53.48(2) 79 28
Au2 Cd4 Cd4 105.704(19) 35 28
Cd3 Cd4 Cd4 57.552(18) 28 28
Cd3 Cd4 Cd4 57.552(18) . 28
Cd3 Cd4 Cd4 106.45(2) 74 28
Na5 Cd4 Cd4 111.09(13) 81 28
Na5 Cd4 Cd4 111.09(13) 173 28
Na5 Cd4 Cd4 169.28(16) 169 28
Cd4 Cd4 Cd4 60.0 74 28
Au2 Cd4 Cd4 105.704(19) . 51
Au2 Cd4 Cd4 105.704(19) 79 51
Au2 Cd4 Cd4 53.48(2) 35 51
Cd3 Cd4 Cd4 57.552(18) 28 51
Cd3 Cd4 Cd4 106.45(2) . 51
Cd3 Cd4 Cd4 57.552(18) 74 51
Na5 Cd4 Cd4 111.09(13) 81 51
Na5 Cd4 Cd4 169.28(16) 173 51
Na5 Cd4 Cd4 111.09(13) 169 51
Cd4 Cd4 Cd4 60.0 74 51
Cd4 Cd4 Cd4 60.0 28 51
Cd4 Na5 Cd4 158.6(3) 75_545 74
Cd4 Na5 Cd4 88.02(6) 75_545 172_545
Cd4 Na5 Cd4 88.02(6) 74 172_545
Cd4 Na5 Cd4 88.02(6) 75_545 169
Cd4 Na5 Cd4 88.02(6) 74 169
Cd4 Na5 Cd4 158.6(3) 172_545 169
Cd4 Na5 Cd3 144.8(3) 75_545 .
Cd4 Na5 Cd3 56.62(5) 74 .
Cd4 Na5 Cd3 97.68(10) 172_545 .
Cd4 Na5 Cd3 97.68(10) 169 .
Cd4 Na5 Cd3 97.68(10) 75_545 99
Cd4 Na5 Cd3 97.68(10) 74 99
Cd4 Na5 Cd3 56.62(5) 172_545 99
Cd4 Na5 Cd3 144.8(3) 169 99
Cd3 Na5 Cd3 58.95(13) . 99
Cd4 Na5 Cd3 97.68(10) 75_545 98
Cd4 Na5 Cd3 97.68(10) 74 98
Cd4 Na5 Cd3 144.8(3) 172_545 98
Cd4 Na5 Cd3 56.62(5) 169 98
Cd3 Na5 Cd3 58.95(13) . 98
Cd3 Na5 Cd3 88.2(2) 99 98
Cd4 Na5 Cd3 56.62(5) 75_545 4
Cd4 Na5 Cd3 144.8(3) 74 4
Cd4 Na5 Cd3 97.68(10) 172_545 4
Cd4 Na5 Cd3 97.68(10) 169 4
Cd3 Na5 Cd3 88.2(2) . 4
Cd3 Na5 Cd3 58.95(13) 99 4
Cd3 Na5 Cd3 58.95(13) 98 4
Cd4 Na5 Au2 135.724(7) 75_545 9
Cd4 Na5 Au2 49.129(6) 74 9
Cd4 Na5 Au2 49.129(6) 172_545 9
Cd4 Na5 Au2 135.724(7) 169 9
Cd3 Na5 Au2 52.83(6) . 9
Cd3 Na5 Au2 52.83(6) 99 9
Cd3 Na5 Au2 111.5(2) 98 9
Cd3 Na5 Au2 111.5(2) 4 9
Cd4 Na5 Au2 135.724(7) 75_545 .
Cd4 Na5 Au2 49.129(6) 74 .
Cd4 Na5 Au2 135.724(7) 172_545 .
Cd4 Na5 Au2 49.129(6) 169 .
Cd3 Na5 Au2 52.83(6) . .
Cd3 Na5 Au2 111.5(2) 99 .
Cd3 Na5 Au2 52.83(6) 98 .
Cd3 Na5 Au2 111.5(2) 4 .
Au2 Na5 Au2 88.43(5) 9 .
Cd4 Na5 Au2 49.129(6) 75_545 75_545
Cd4 Na5 Au2 135.724(7) 74 75_545
Cd4 Na5 Au2 49.129(6) 172_545 75_545
Cd4 Na5 Au2 135.724(7) 169 75_545
Cd3 Na5 Au2 111.5(2) . 75_545
Cd3 Na5 Au2 52.83(6) 99 75_545
Cd3 Na5 Au2 111.5(2) 98 75_545
Cd3 Na5 Au2 52.83(6) 4 75_545
Au2 Na5 Au2 88.43(5) 9 75_545
Au2 Na5 Au2 160.9(3) . 75_545
Cd4 Na5 Au2 49.129(6) 75_545 11
Cd4 Na5 Au2 135.724(7) 74 11
Cd4 Na5 Au2 135.724(7) 172_545 11
Cd4 Na5 Au2 49.129(6) 169 11
Cd3 Na5 Au2 111.5(2) . 11
Cd3 Na5 Au2 111.5(2) 99 11
Cd3 Na5 Au2 52.83(6) 98 11
Cd3 Na5 Au2 52.83(6) 4 11
Au2 Na5 Au2 160.9(3) 9 11
Au2 Na5 Au2 88.43(5) . 11
Au2 Na5 Au2 88.43(5) 75_545 11

loop_
_geom_bond_atom_site_label_1
_geom_bond_atom_site_label_2
_geom_bond_distance
_geom_bond_site_symmetry_2
Au1 Cd3 2.7943(10) 100_655
Au1 Cd3 2.7943(10) 4
Au1 Cd3 2.7943(10) 97_655
Au1 Cd3 2.7943(10) 2_655
Au1 Cd3 2.7943(10) 3_655
Au1 Cd3 2.7943(10) .
Au1 Cd3 2.7943(10) 99
Au1 Cd3 2.7943(10) 98
Au2 Cd4 2.7745(8) .
Au2 Cd4 2.7745(8) 169
Au2 Cd4 2.7745(8) 98
Au2 Cd4 2.7745(8) 74
Au2 Cd3 2.9946(5) 98
Au2 Cd3 2.9946(5) .
Au2 Cd3 2.9946(5) 169
Au2 Cd3 2.9946(5) 74
Au2 Na5 3.4449(16) 173
Au2 Na5 3.4449(15) 169
Au2 Na5 3.4449(15) .
Au2 Na5 3.4449(15) 5
Cd3 Au2 2.9946(5) 79
Cd3 Au2 2.9946(5) 9
Cd3 Cd4 3.0776(9) .
Cd3 Cd4 3.0776(9) 28
Cd3 Cd4 3.0776(9) 74
Cd3 Cd3 3.2265(12) 100_655
Cd3 Cd3 3.2265(12) 98
Cd3 Cd3 3.2265(12) 99
Cd3 Na5 3.279(6) .
Cd3 Na5 3.279(6) 153
Cd4 Au2 2.7745(8) 79
Cd4 Au2 2.7745(8) 35
Cd4 Cd3 3.0776(9) 28
Cd4 Cd3 3.0776(9) 74
Cd4 Na5 3.2092(19) 81
Cd4 Na5 3.2092(19) 173
Cd4 Na5 3.2092(19) 169
Cd4 Cd4 3.3025(18) 74
Cd4 Cd4 3.3025(18) 28
Cd4 Cd4 3.3025(18) 51
Na5 Cd4 3.2092(19) 75_545
Na5 Cd4 3.2092(19) 74
Na5 Cd4 3.2092(19) 172_545
Na5 Cd4 3.2092(19) 169
Na5 Cd3 3.279(6) 99
Na5 Cd3 3.279(6) 98
Na5 Cd3 3.279(6) 4
Na5 Au2 3.4449(15) 9
Na5 Au2 3.4449(15) 75_545
Na5 Au2 3.4449(15) 11
